data_7223907
loop_
_publ_author_name
'liu, qingxiang'
'Chen, Jun-Ren'
'Sun, Xiao-Feng'
'Zhao, Xiaojun'
'Zhao, Zhi-Xiang'
'Cai, Kang-Qing'

_publ_section_title
;
 A NHC silver(I) macrometallocycle: synthesis, structure and selective
 recognition of iodide anion
;
_journal_name_full 'RSC Adv.'
_journal_paper_doi 10.1039/C5RA23814E
_journal_year 2016
_chemical_formula_sum 'C26 H34 Ag F6 N4 O2 P'
_chemical_formula_weight 687.41
_chemical_name_systematic
;
?
;
_space_group_IT_number 2
_symmetry_cell_setting triclinic
_symmetry_space_group_name_Hall '-P 1'
_symmetry_space_group_name_H-M 'P -1'
_atom_sites_solution_hydrogens geom
_atom_sites_solution_primary direct
_atom_sites_solution_secondary difmap
_audit_creation_method SHELXL-97
_audit_update_record
;
2011-11-09 deposited with the CCDC.
2016-01-14 downloaded from the CCDC.
;
_cell_angle_alpha 108.288(3)
_cell_angle_beta 90.856(3)
_cell_angle_gamma 96.519(3)
_cell_formula_units_Z 2
_cell_length_a 11.291(2)
_cell_length_b 11.448(2)
_cell_length_c 11.816(2)
_cell_measurement_reflns_used 5859
_cell_measurement_temperature 296(2)
_cell_measurement_theta_max 27.95
_cell_measurement_theta_min 2.45
_cell_volume 1438.7(4)
_computing_cell_refinement 'Bruker SMART'
_computing_data_collection 'Bruker SMART'
_computing_data_reduction 'Bruker SAINT'
_computing_molecular_graphics 'Bruker SHELXTL'
_computing_publication_material 'Bruker SHELXTL'
_computing_structure_refinement 'SHELXL-97 (Sheldrick, 1997)'
_computing_structure_solution 'SHELXS-97 (Sheldrick, 1990)'
_diffrn_ambient_temperature 296(2)
_diffrn_measured_fraction_theta_full 0.992
_diffrn_measured_fraction_theta_max 0.992
_diffrn_measurement_device_type 'CCD area detector'
_diffrn_measurement_method 'phi and omega scans'
_diffrn_radiation_monochromator graphite
_diffrn_radiation_source 'fine-focus sealed tube'
_diffrn_radiation_type MoK\a
_diffrn_radiation_wavelength 0.71073
_diffrn_reflns_av_R_equivalents 0.0102
_diffrn_reflns_av_sigmaI/netI 0.0166
_diffrn_reflns_limit_h_max 13
_diffrn_reflns_limit_h_min -12
_diffrn_reflns_limit_k_max 13
_diffrn_reflns_limit_k_min -12
_diffrn_reflns_limit_l_max 14
_diffrn_reflns_limit_l_min -13
_diffrn_reflns_number 7363
_diffrn_reflns_theta_full 25.01
_diffrn_reflns_theta_max 25.01
_diffrn_reflns_theta_min 1.82
_exptl_absorpt_coefficient_mu 0.826
_exptl_absorpt_correction_T_max 0.8792
_exptl_absorpt_correction_T_min 0.8201
_exptl_absorpt_correction_type multi-scan
_exptl_absorpt_process_details SADABS
_exptl_crystal_colour COLOURLESS
_exptl_crystal_density_diffrn 1.587
_exptl_crystal_density_meas ?
_exptl_crystal_density_method 'not measured'
_exptl_crystal_description BLOCK
_exptl_crystal_F_000 700
_exptl_crystal_size_max 0.25
_exptl_crystal_size_mid 0.17
_exptl_crystal_size_min 0.16
_refine_diff_density_max 0.804
_refine_diff_density_min -0.588
_refine_diff_density_rms 0.065
_refine_ls_extinction_method none
_refine_ls_goodness_of_fit_ref 1.042
_refine_ls_hydrogen_treatment constr
_refine_ls_matrix_type full
_refine_ls_number_parameters 418
_refine_ls_number_reflns 5021
_refine_ls_number_restraints 110
_refine_ls_restrained_S_all 1.107
_refine_ls_R_factor_all 0.0423
_refine_ls_R_factor_gt 0.0382
_refine_ls_shift/su_max 0.001
_refine_ls_shift/su_mean 0.000
_refine_ls_structure_factor_coef Fsqd
_refine_ls_weighting_details 'calc w=1/[\s^2^(Fo^2^)+(0.0503P)^2^+1.4267P] where P=(Fo^2^+2Fc^2^)/3'
_refine_ls_weighting_scheme calc
_refine_ls_wR_factor_gt 0.0978
_refine_ls_wR_factor_ref 0.1016
_reflns_number_gt 4547
_reflns_number_total 5021
_reflns_threshold_expression >2sigma(I)
_cod_data_source_file c5ra23814e2.cif
_cod_data_source_block 90523c
_cod_depositor_comments
;
The following automatic conversions were performed:

'_symmetry_cell_setting' value 'Triclinic' changed to 'triclinic'
according to
/usr/data/users/saulius/crontab/automatic-downloads/rss-feeds/RSC/lib/dictionaries/cif_core.dic
dictionary named 'cif_core.dic' version 2.4.2 from 2011-04-26.

'_exptl_absorpt_correction_type' value 'MULTI-SCAN' changed to
'multi-scan' according to
/usr/data/users/saulius/crontab/automatic-downloads/rss-feeds/RSC/lib/dictionaries/cif_core.dic
dictionary named 'cif_core.dic' version 2.4.2 from 2011-04-26.

'_exptl_crystal_density_meas' value 'NONE' was changed to '?' - the
value is perceived as not measured.

Automatic conversion script
Id: cif_fix_values 4268 2015-11-12 08:31:59Z antanas 
;
_cod_original_sg_symbol_H-M P-1
_cod_database_code 7223907

loop_
_symmetry_equiv_pos_as_xyz
'x, y, z'
'-x, -y, -z'

loop_
_atom_site_label
_atom_site_type_symbol
_atom_site_fract_x
_atom_site_fract_y
_atom_site_fract_z
_atom_site_U_iso_or_equiv
_atom_site_adp_type
_atom_site_occupancy
_atom_site_symmetry_multiplicity
_atom_site_calc_flag
_atom_site_refinement_flags
_atom_site_disorder_assembly
_atom_site_disorder_group
Ag1 Ag 0.75247(2) 0.28783(3) 0.09330(2) 0.05935(13) Uani 1 1 d . . .
O1 O 0.6774(2) 0.1934(3) 0.3261(2) 0.0748(8) Uani 1 1 d . . .
O2 O 0.9206(2) 0.1859(3) 0.2906(2) 0.0669(7) Uani 1 1 d . . .
N1 N 0.5030(3) 0.1497(3) -0.0099(3) 0.0602(8) Uani 1 1 d . . .
N2 N 0.4976(2) 0.2489(3) 0.1789(2) 0.0476(6) Uani 1 1 d . . .
N3 N 1.0046(2) 0.3936(3) 0.2038(2) 0.0516(6) Uani 1 1 d . . .
N4 N 1.0075(2) 0.3504(3) 0.0127(2) 0.0501(6) Uani 1 1 d . . .
C1 C 0.3864(3) 0.1249(4) 0.0205(3) 0.0543(8) Uani 1 1 d . . .
C2 C 0.3837(3) 0.1874(3) 0.1415(3) 0.0453(7) Uani 1 1 d . . .
C3 C 0.2798(3) 0.1779(3) 0.2019(3) 0.0540(8) Uani 1 1 d . . .
H3 H 0.2771 0.2174 0.2835 0.065 Uiso 1 1 calc R . .
C4 C 0.1815(3) 0.1071(3) 0.1343(4) 0.0621(10) Uani 1 1 d . . .
H4 H 0.1099 0.1008 0.1711 0.075 Uiso 1 1 calc R . .
C5 C 0.1851(3) 0.0449(4) 0.0137(4) 0.0662(10) Uani 1 1 d . . .
H5 H 0.1161 -0.0017 -0.0281 0.079 Uiso 1 1 calc R . .
C6 C 0.2882(3) 0.0503(4) -0.0460(4) 0.0674(10) Uani 1 1 d . . .
H6 H 0.2917 0.0063 -0.1265 0.081 Uiso 1 1 calc R . .
C7 C 0.5699(3) 0.2273(4) 0.0859(3) 0.0560(8) Uani 1 1 d . . .
C8 C 0.5458(4) 0.0996(4) -0.1328(4) 0.0651(10) Uani 1 1 d . . .
H8A H 0.6306 0.0936 -0.1281 0.078 Uiso 1 1 calc R . .
H8B H 0.5046 0.0171 -0.1717 0.078 Uiso 1 1 calc R . .
C9 C 0.5236(5) 0.1802(5) -0.2022(5) 0.0942(15) Uani 1 1 d . . .
H9A H 0.5689 0.2613 -0.1666 0.113 Uiso 1 1 calc R . .
H9B H 0.4395 0.1903 -0.2035 0.113 Uiso 1 1 calc R . .
C10 C 0.5620(6) 0.1208(6) -0.3315(4) 0.1093(19) Uani 1 1 d . . .
H10A H 0.6167 0.0623 -0.3316 0.164 Uiso 1 1 calc R . .
H10B H 0.6003 0.1844 -0.3603 0.164 Uiso 1 1 calc R . .
H10C H 0.4929 0.0789 -0.3824 0.164 Uiso 1 1 calc R . .
C11 C 0.5357(3) 0.3227(4) 0.3016(3) 0.0591(9) Uani 1 1 d . . .
H11A H 0.4700 0.3655 0.3390 0.071 Uiso 1 1 calc R . .
H11B H 0.6010 0.3851 0.3004 0.071 Uiso 1 1 calc R . .
C12 C 0.5750(3) 0.2478(4) 0.3753(3) 0.0666(10) Uani 1 1 d . . .
H12A H 0.5940 0.3005 0.4570 0.080 Uiso 1 1 calc R . .
H12B H 0.5113 0.1835 0.3757 0.080 Uiso 1 1 calc R . .
C13 C 0.7508(4) 0.1685(5) 0.4115(3) 0.0711(11) Uani 1 1 d . . .
H13A H 0.7064 0.1109 0.4451 0.085 Uiso 1 1 calc R . .
H13B H 0.7766 0.2446 0.4757 0.085 Uiso 1 1 calc R . .
C14 C 0.8567(4) 0.1144(4) 0.3528(4) 0.0669(10) Uani 1 1 d . . .
H14A H 0.9102 0.1044 0.4132 0.080 Uiso 1 1 calc R . .
H14B H 0.8304 0.0325 0.2973 0.080 Uiso 1 1 calc R . .
C15 C 0.9870(4) 0.2974(4) 0.3632(3) 0.0662(10) Uani 1 1 d . . .
H15A H 1.0715 0.2891 0.3594 0.079 Uiso 1 1 calc R . .
H15B H 0.9659 0.3131 0.4454 0.079 Uiso 1 1 calc R . .
C16 C 0.9626(4) 0.4038(4) 0.3227(3) 0.0655(10) Uani 1 1 d . . .
H16A H 0.8773 0.4083 0.3219 0.079 Uiso 1 1 calc R . .
H16B H 1.0013 0.4802 0.3794 0.079 Uiso 1 1 calc R . .
C17 C 1.1219(3) 0.4252(3) 0.1802(3) 0.0513(8) Uani 1 1 d . . .
C18 C 1.1239(3) 0.3965(3) 0.0576(3) 0.0515(8) Uani 1 1 d . . .
C19 C 1.2284(4) 0.4181(4) 0.0022(4) 0.0705(11) Uani 1 1 d . . .
H19 H 1.2306 0.3983 -0.0803 0.085 Uiso 1 1 calc R . .
C20 C 1.3280(4) 0.4705(4) 0.0767(6) 0.0852(14) Uani 1 1 d . . .
H20 H 1.3998 0.4858 0.0433 0.102 Uiso 1 1 calc R . .
C21 C 1.3258(4) 0.5014(4) 0.1994(5) 0.0798(13) Uani 1 1 d . . .
H21 H 1.3956 0.5383 0.2458 0.096 Uiso 1 1 calc R . .
C22 C 1.2232(4) 0.4791(3) 0.2550(4) 0.0662(10) Uani 1 1 d . . .
H22 H 1.2218 0.4989 0.3375 0.079 Uiso 1 1 calc R . .
C23 C 0.9350(3) 0.3479(3) 0.1018(3) 0.0514(8) Uani 1 1 d . . .
C24 C 0.9676(3) 0.3092(3) -0.1140(3) 0.0579(9) Uani 1 1 d . . .
H24A H 1.0166 0.3572 -0.1545 0.070 Uiso 1 1 calc R . .
H24B H 0.8858 0.3259 -0.1207 0.070 Uiso 1 1 calc R . .
C25 C 0.9738(5) 0.1757(4) -0.1747(4) 0.0800(12) Uani 1 1 d . . .
H25A H 0.9298 0.1277 -0.1309 0.096 Uiso 1 1 calc R . .
H25B H 1.0564 0.1600 -0.1737 0.096 Uiso 1 1 calc R . .
C26 C 0.9234(5) 0.1324(5) -0.3030(4) 0.0943(15) Uani 1 1 d . . .
H26A H 0.8430 0.1518 -0.3049 0.141 Uiso 1 1 calc R . .
H26B H 0.9237 0.0445 -0.3364 0.141 Uiso 1 1 calc R . .
H26C H 0.9715 0.1737 -0.3488 0.141 Uiso 1 1 calc R . .
P1 P 0.26694(10) 0.31045(12) 0.60554(9) 0.0723(3) Uani 1 1 d D . .
F1 F 0.2629(6) 0.2248(6) 0.6865(6) 0.099(5) Uani 0.584(10) 1 d PD A 1
F2 F 0.2702(7) 0.3974(7) 0.5237(7) 0.173(7) Uani 0.584(10) 1 d PD A 1
F3 F 0.4040(4) 0.3532(6) 0.6387(8) 0.156(4) Uani 0.584(10) 1 d PD A 1
F4 F 0.2388(10) 0.4222(6) 0.7140(5) 0.184(6) Uani 0.584(10) 1 d PD A 1
F5 F 0.1321(4) 0.2692(10) 0.5696(9) 0.240(8) Uani 0.584(10) 1 d PD A 1
F6 F 0.3020(10) 0.2027(6) 0.4967(6) 0.195(6) Uani 0.584(10) 1 d PD A 1
F1' F 0.2623(9) 0.2121(7) 0.6749(8) 0.127(9) Uani 0.416(10) 1 d PD A 2
F2' F 0.2645(8) 0.4097(7) 0.5385(7) 0.102(5) Uani 0.416(10) 1 d PDU A 2
F3' F 0.3909(6) 0.2798(9) 0.5619(8) 0.132(4) Uani 0.416(10) 1 d PDU A 2
F4' F 0.3237(8) 0.4138(6) 0.7209(5) 0.102(3) Uani 0.416(10) 1 d PDU A 2
F5' F 0.1392(5) 0.3402(7) 0.6509(8) 0.095(3) Uani 0.416(10) 1 d PDU A 2
F6' F 0.2035(8) 0.2077(6) 0.4939(6) 0.108(3) Uani 0.416(10) 1 d PDU A 2

loop_
_atom_site_aniso_label
_atom_site_aniso_U_11
_atom_site_aniso_U_22
_atom_site_aniso_U_33
_atom_site_aniso_U_23
_atom_site_aniso_U_13
_atom_site_aniso_U_12
Ag1 0.03787(16) 0.0852(2) 0.05342(18) 0.02093(14) 0.00541(11) 0.00398(12)
O1 0.0622(16) 0.127(2) 0.0414(13) 0.0262(14) 0.0096(11) 0.0397(16)
O2 0.0627(16) 0.0917(19) 0.0433(13) 0.0173(13) 0.0082(11) 0.0085(14)
N1 0.0454(16) 0.089(2) 0.0445(16) 0.0192(15) 0.0071(12) 0.0061(15)
N2 0.0409(14) 0.0558(15) 0.0457(15) 0.0142(12) 0.0058(11) 0.0100(12)
N3 0.0458(15) 0.0593(16) 0.0462(15) 0.0108(13) 0.0027(12) 0.0091(12)
N4 0.0459(15) 0.0538(16) 0.0508(16) 0.0177(13) 0.0055(12) 0.0038(12)
C1 0.0442(18) 0.071(2) 0.0501(19) 0.0227(17) 0.0035(14) 0.0081(16)
C2 0.0391(16) 0.0484(17) 0.0517(18) 0.0185(14) 0.0068(13) 0.0103(13)
C3 0.0503(19) 0.0557(19) 0.057(2) 0.0170(16) 0.0162(16) 0.0134(15)
C4 0.0428(19) 0.059(2) 0.087(3) 0.026(2) 0.0183(18) 0.0094(16)
C5 0.045(2) 0.072(2) 0.079(3) 0.022(2) -0.0039(18) 0.0006(17)
C6 0.055(2) 0.086(3) 0.056(2) 0.018(2) -0.0043(17) 0.0015(19)
C7 0.0413(18) 0.079(2) 0.0514(19) 0.0253(17) 0.0042(14) 0.0068(16)
C8 0.059(2) 0.074(2) 0.068(2) 0.027(2) 0.0076(18) 0.0145(19)
C9 0.111(4) 0.097(4) 0.094(4) 0.052(3) 0.021(3) 0.028(3)
C10 0.118(4) 0.163(6) 0.062(3) 0.053(3) 0.027(3) 0.026(4)
C11 0.0492(19) 0.067(2) 0.051(2) 0.0044(17) 0.0059(15) 0.0074(16)
C12 0.054(2) 0.100(3) 0.0409(19) 0.0130(19) 0.0095(15) 0.017(2)
C13 0.061(2) 0.114(3) 0.049(2) 0.039(2) 0.0043(17) 0.015(2)
C14 0.066(2) 0.084(3) 0.058(2) 0.030(2) -0.0026(18) 0.018(2)
C15 0.056(2) 0.099(3) 0.0416(19) 0.0207(19) 0.0003(16) 0.008(2)
C16 0.061(2) 0.080(3) 0.046(2) 0.0048(18) 0.0068(16) 0.0167(19)
C17 0.0439(17) 0.0425(17) 0.067(2) 0.0172(15) -0.0001(15) 0.0059(13)
C18 0.0450(18) 0.0473(18) 0.065(2) 0.0213(16) 0.0075(15) 0.0056(14)
C19 0.057(2) 0.070(2) 0.091(3) 0.036(2) 0.019(2) 0.0025(19)
C20 0.049(2) 0.082(3) 0.135(5) 0.053(3) 0.015(3) -0.005(2)
C21 0.048(2) 0.066(3) 0.127(4) 0.039(3) -0.018(2) -0.0080(18)
C22 0.060(2) 0.054(2) 0.082(3) 0.0198(19) -0.0167(19) 0.0011(17)
C23 0.0452(18) 0.0584(19) 0.0500(19) 0.0158(15) 0.0040(14) 0.0084(15)
C24 0.060(2) 0.066(2) 0.053(2) 0.0258(17) 0.0050(16) 0.0078(17)
C25 0.107(4) 0.066(3) 0.062(3) 0.015(2) -0.004(2) 0.008(2)
C26 0.096(4) 0.102(4) 0.065(3) 0.005(3) -0.005(2) -0.004(3)
P1 0.0604(6) 0.1039(9) 0.0532(6) 0.0252(6) 0.0071(5) 0.0115(6)
F1 0.104(10) 0.113(8) 0.098(7) 0.053(6) 0.012(6) 0.030(7)
F2 0.200(11) 0.241(13) 0.116(7) 0.131(8) -0.005(6) -0.029(9)
F3 0.074(4) 0.106(5) 0.265(11) 0.034(6) -0.057(5) -0.010(3)
F4 0.302(15) 0.197(9) 0.098(5) 0.054(5) 0.080(7) 0.181(10)
F5 0.079(5) 0.45(2) 0.283(15) 0.286(16) -0.081(7) -0.087(8)
F6 0.270(14) 0.137(6) 0.116(6) -0.030(5) 0.087(7) -0.034(7)
F1' 0.127(18) 0.134(15) 0.133(15) 0.073(12) -0.042(11) -0.003(12)
F2' 0.106(6) 0.106(6) 0.100(6) 0.045(4) 0.007(4) 0.007(4)
F3' 0.098(5) 0.162(6) 0.139(6) 0.046(4) 0.044(4) 0.029(4)
F4' 0.119(5) 0.098(5) 0.077(4) 0.026(3) -0.003(4) -0.028(4)
F5' 0.083(4) 0.098(4) 0.112(5) 0.037(4) 0.021(4) 0.032(3)
F6' 0.124(5) 0.103(5) 0.087(4) 0.016(3) -0.008(4) 0.016(4)

loop_
_atom_type_symbol
_atom_type_description
_atom_type_scat_dispersion_real
_atom_type_scat_dispersion_imag
_atom_type_scat_source
C C 0.0033 0.0016 'International Tables Vol C Tables 4.2.6.8 and 6.1.1.4'
H H 0.0000 0.0000 'International Tables Vol C Tables 4.2.6.8 and 6.1.1.4'
N N 0.0061 0.0033 'International Tables Vol C Tables 4.2.6.8 and 6.1.1.4'
O O 0.0106 0.0060 'International Tables Vol C Tables 4.2.6.8 and 6.1.1.4'
F F 0.0171 0.0103 'International Tables Vol C Tables 4.2.6.8 and 6.1.1.4'
P P 0.1023 0.0942 'International Tables Vol C Tables 4.2.6.8 and 6.1.1.4'
Ag Ag -0.8971 1.1015 'International Tables Vol C Tables 4.2.6.8 and 6.1.1.4'

loop_
_geom_angle_atom_site_label_1
_geom_angle_atom_site_label_2
_geom_angle_atom_site_label_3
_geom_angle
C23 Ag1 C7 179.59(13)
C13 O1 C12 112.9(3)
C14 O2 C15 115.4(3)
C7 N1 C1 110.7(3)
C7 N1 C8 125.4(3)
C1 N1 C8 123.9(3)
C7 N2 C2 110.4(3)
C7 N2 C11 124.6(3)
C2 N2 C11 125.0(3)
C23 N3 C17 111.0(3)
C23 N3 C16 124.3(3)
C17 N3 C16 124.6(3)
C23 N4 C18 110.7(3)
C23 N4 C24 124.0(3)
C18 N4 C24 125.3(3)
C6 C1 C2 122.5(3)
C6 C1 N1 131.4(3)
C2 C1 N1 106.0(3)
C1 C2 N2 106.6(3)
C1 C2 C3 120.8(3)
N2 C2 C3 132.6(3)
C4 C3 C2 116.3(3)
C4 C3 H3 121.8
C2 C3 H3 121.8
C3 C4 C5 122.5(3)
C3 C4 H4 118.8
C5 C4 H4 118.8
C6 C5 C4 121.7(4)
C6 C5 H5 119.2
C4 C5 H5 119.2
C5 C6 C1 116.2(4)
C5 C6 H6 121.9
C1 C6 H6 121.9
N1 C7 N2 106.3(3)
N1 C7 Ag1 126.9(3)
N2 C7 Ag1 126.6(3)
C9 C8 N1 110.2(4)
C9 C8 H8A 109.6
N1 C8 H8A 109.6
C9 C8 H8B 109.6
N1 C8 H8B 109.6
H8A C8 H8B 108.1
C8 C9 C10 108.6(4)
C8 C9 H9A 110.0
C10 C9 H9A 110.0
C8 C9 H9B 110.0
C10 C9 H9B 110.0
H9A C9 H9B 108.4
C9 C10 H10A 109.5
C9 C10 H10B 109.5
H10A C10 H10B 109.5
C9 C10 H10C 109.5
H10A C10 H10C 109.5
H10B C10 H10C 109.5
N2 C11 C12 113.6(3)
N2 C11 H11A 108.9
C12 C11 H11A 108.9
N2 C11 H11B 108.9
C12 C11 H11B 108.9
H11A C11 H11B 107.7
O1 C12 C11 108.9(3)
O1 C12 H12A 109.9
C11 C12 H12A 109.9
O1 C12 H12B 109.9
C11 C12 H12B 109.9
H12A C12 H12B 108.3
O1 C13 C14 109.2(3)
O1 C13 H13A 109.8
C14 C13 H13A 109.8
O1 C13 H13B 109.8
C14 C13 H13B 109.8
H13A C13 H13B 108.3
O2 C14 C13 114.1(3)
O2 C14 H14A 108.7
C13 C14 H14A 108.7
O2 C14 H14B 108.7
C13 C14 H14B 108.7
H14A C14 H14B 107.6
O2 C15 C16 110.7(3)
O2 C15 H15A 109.5
C16 C15 H15A 109.5
O2 C15 H15B 109.5
C16 C15 H15B 109.5
H15A C15 H15B 108.1
N3 C16 C15 112.8(3)
N3 C16 H16A 109.0
C15 C16 H16A 109.0
N3 C16 H16B 109.0
C15 C16 H16B 109.0
H16A C16 H16B 107.8
C18 C17 N3 106.0(3)
C18 C17 C22 122.0(4)
N3 C17 C22 132.0(4)
C17 C18 N4 106.3(3)
C17 C18 C19 121.6(4)
N4 C18 C19 132.1(4)
C20 C19 C18 115.9(4)
C20 C19 H19 122.0
C18 C19 H19 122.0
C19 C20 C21 122.7(4)
C19 C20 H20 118.7
C21 C20 H20 118.7
C22 C21 C20 121.8(4)
C22 C21 H21 119.1
C20 C21 H21 119.1
C21 C22 C17 116.0(4)
C21 C22 H22 122.0
C17 C22 H22 122.0
N4 C23 N3 106.0(3)
N4 C23 Ag1 129.4(3)
N3 C23 Ag1 124.6(2)
N4 C24 C25 113.3(3)
N4 C24 H24A 108.9
C25 C24 H24A 108.9
N4 C24 H24B 108.9
C25 C24 H24B 108.9
H24A C24 H24B 107.7
C24 C25 C26 112.6(4)
C24 C25 H25A 109.1
C26 C25 H25A 109.1
C24 C25 H25B 109.1
C26 C25 H25B 109.1
H25A C25 H25B 107.8
C25 C26 H26A 109.5
C25 C26 H26B 109.5
H26A C26 H26B 109.5
C25 C26 H26C 109.5
H26A C26 H26C 109.5
H26B C26 H26C 109.5
F3' P1 F5 141.0(4)
F3' P1 F6' 91.5(3)
F5 P1 F6' 49.5(4)
F3' P1 F4 127.0(4)
F5 P1 F4 91.7(3)
F6' P1 F4 140.7(4)
F3' P1 F4' 91.5(3)
F5 P1 F4' 127.4(4)
F6' P1 F4' 176.8(3)
F4 P1 F4' 36.4(3)
F3' P1 F1 93.1(5)
F5 P1 F1 90.3(3)
F6' P1 F1 94.8(5)
F4 P1 F1 90.6(3)
F4' P1 F1 84.2(5)
F3' P1 F6 50.1(4)
F5 P1 F6 91.1(3)
F6' P1 F6 41.9(3)
F4 P1 F6 176.9(4)
F4' P1 F6 141.0(4)
F1 P1 F6 90.7(3)
F3' P1 F3 38.2(3)
F5 P1 F3 178.4(3)
F6' P1 F3 129.7(3)
F4 P1 F3 88.9(3)
F4' P1 F3 53.4(3)
F1 P1 F3 91.2(3)
F6 P1 F3 88.2(3)
F3' P1 F2' 92.3(3)
F5 P1 F2' 88.8(5)
F6' P1 F2' 90.3(3)
F4 P1 F2' 81.9(5)
F4' P1 F2' 90.4(3)
F1 P1 F2' 172.4(5)
F6 P1 F2' 96.8(5)
F3 P1 F2' 89.8(5)
F3' P1 F5' 179.2(4)
F5 P1 F5' 38.7(4)
F6' P1 F5' 88.2(3)
F4 P1 F5' 53.4(4)
F4' P1 F5' 88.7(3)
F1 P1 F5' 86.1(4)
F6 P1 F5' 129.6(4)
F3 P1 F5' 142.1(3)
F2' P1 F5' 88.5(3)
F3' P1 F1' 90.8(3)
F5 P1 F1' 88.7(5)
F6' P1 F1' 89.4(3)
F4 P1 F1' 96.4(5)
F4' P1 F1' 89.8(3)
F1 P1 F1' 6.0(6)
F6 P1 F1' 85.0(5)
F3 P1 F1' 92.7(5)
F2' P1 F1' 176.9(4)
F5' P1 F1' 88.4(3)
F3' P1 F2 87.2(5)
F5 P1 F2 89.4(3)
F6' P1 F2 85.2(5)
F4 P1 F2 89.2(3)
F4' P1 F2 95.8(5)
F1 P1 F2 179.7(4)
F6 P1 F2 89.4(3)
F3 P1 F2 89.1(3)
F2' P1 F2 7.4(5)
F5' P1 F2 93.6(5)
F1' P1 F2 174.1(5)

loop_
_geom_bond_atom_site_label_1
_geom_bond_atom_site_label_2
_geom_bond_distance
Ag1 C23 2.088(3)
Ag1 C7 2.090(3)
O1 C13 1.412(4)
O1 C12 1.421(4)
O2 C14 1.411(5)
O2 C15 1.415(5)
N1 C7 1.354(5)
N1 C1 1.392(4)
N1 C8 1.494(5)
N2 C7 1.355(4)
N2 C2 1.389(4)
N2 C11 1.459(4)
N3 C23 1.352(4)
N3 C17 1.388(4)
N3 C16 1.464(5)
N4 C23 1.349(4)
N4 C18 1.390(4)
N4 C24 1.468(5)
C1 C6 1.384(5)
C1 C2 1.386(5)
C2 C3 1.393(5)
C3 C4 1.375(5)
C3 H3 0.9300
C4 C5 1.382(6)
C4 H4 0.9300
C5 C6 1.376(6)
C5 H5 0.9300
C6 H6 0.9300
C8 C9 1.452(6)
C8 H8A 0.9700
C8 H8B 0.9700
C9 C10 1.556(7)
C9 H9A 0.9700
C9 H9B 0.9700
C10 H10A 0.9600
C10 H10B 0.9600
C10 H10C 0.9600
C11 C12 1.496(6)
C11 H11A 0.9700
C11 H11B 0.9700
C12 H12A 0.9700
C12 H12B 0.9700
C13 C14 1.489(6)
C13 H13A 0.9700
C13 H13B 0.9700
C14 H14A 0.9700
C14 H14B 0.9700
C15 C16 1.492(6)
C15 H15A 0.9700
C15 H15B 0.9700
C16 H16A 0.9700
C16 H16B 0.9700
C17 C18 1.383(5)
C17 C22 1.392(5)
C18 C19 1.393(5)
C19 C20 1.373(7)
C19 H19 0.9300
C20 C21 1.382(7)
C20 H20 0.9300
C21 C22 1.378(6)
C21 H21 0.9300
C22 H22 0.9300
C24 C25 1.482(6)
C24 H24A 0.9700
C24 H24B 0.9700
C25 C26 1.519(6)
C25 H25A 0.9700
C25 H25B 0.9700
C26 H26A 0.9600
C26 H26B 0.9600
C26 H26C 0.9600
P1 F3' 1.538(4)
P1 F5 1.553(4)
P1 F6' 1.563(4)
P1 F4 1.567(4)
P1 F4' 1.568(4)
P1 F1 1.568(4)
P1 F6 1.569(4)
P1 F3 1.574(4)
P1 F2' 1.578(5)
P1 F5' 1.582(4)
P1 F1' 1.585(5)
P1 F2 1.588(4)

loop_
_geom_torsion_atom_site_label_1
_geom_torsion_atom_site_label_2
_geom_torsion_atom_site_label_3
_geom_torsion_atom_site_label_4
_geom_torsion
C7 N1 C1 C6 -178.7(4)
C8 N1 C1 C6 3.0(6)
C7 N1 C1 C2 -2.0(4)
C8 N1 C1 C2 179.7(3)
C6 C1 C2 N2 178.1(3)
N1 C1 C2 N2 1.0(4)
C6 C1 C2 C3 -0.4(5)
N1 C1 C2 C3 -177.5(3)
C7 N2 C2 C1 0.3(4)
C11 N2 C2 C1 -177.6(3)
C7 N2 C2 C3 178.5(4)
C11 N2 C2 C3 0.6(6)
C1 C2 C3 C4 -1.8(5)
N2 C2 C3 C4 -179.9(3)
C2 C3 C4 C5 2.0(5)
C3 C4 C5 C6 0.1(6)
C4 C5 C6 C1 -2.3(6)
C2 C1 C6 C5 2.4(6)
N1 C1 C6 C5 178.7(4)
C1 N1 C7 N2 2.2(4)
C8 N1 C7 N2 -179.6(3)
C1 N1 C7 Ag1 176.6(3)
C8 N1 C7 Ag1 -5.1(6)
C2 N2 C7 N1 -1.5(4)
C11 N2 C7 N1 176.4(3)
C2 N2 C7 Ag1 -176.0(2)
C11 N2 C7 Ag1 1.9(5)
C23 Ag1 C7 N1 -131(21)
C23 Ag1 C7 N2 42(21)
C7 N1 C8 C9 -91.6(5)
C1 N1 C8 C9 86.4(5)
N1 C8 C9 C10 -176.5(4)
C7 N2 C11 C12 -92.3(4)
C2 N2 C11 C12 85.3(4)
C13 O1 C12 C11 153.8(4)
N2 C11 C12 O1 63.4(4)
C12 O1 C13 C14 -178.8(4)
C15 O2 C14 C13 71.8(4)
O1 C13 C14 O2 53.4(5)
C14 O2 C15 C16 -130.8(3)
C23 N3 C16 C15 96.7(4)
C17 N3 C16 C15 -80.8(4)
O2 C15 C16 N3 -65.7(4)
C23 N3 C17 C18 -0.4(4)
C16 N3 C17 C18 177.4(3)
C23 N3 C17 C22 177.2(4)
C16 N3 C17 C22 -5.0(6)
N3 C17 C18 N4 0.7(3)
C22 C17 C18 N4 -177.2(3)
N3 C17 C18 C19 179.1(3)
C22 C17 C18 C19 1.2(5)
C23 N4 C18 C17 -0.8(4)
C24 N4 C18 C17 179.3(3)
C23 N4 C18 C19 -179.0(4)
C24 N4 C18 C19 1.2(6)
C17 C18 C19 C20 -0.7(6)
N4 C18 C19 C20 177.2(4)
C18 C19 C20 C21 -0.6(7)
C19 C20 C21 C22 1.3(7)
C20 C21 C22 C17 -0.8(6)
C18 C17 C22 C21 -0.5(5)
N3 C17 C22 C21 -177.7(4)
C18 N4 C23 N3 0.6(4)
C24 N4 C23 N3 -179.6(3)
C18 N4 C23 Ag1 -179.3(2)
C24 N4 C23 Ag1 0.5(5)
C17 N3 C23 N4 -0.1(4)
C16 N3 C23 N4 -177.9(3)
C17 N3 C23 Ag1 179.8(2)
C16 N3 C23 Ag1 2.0(5)
C7 Ag1 C23 N4 152(21)
C7 Ag1 C23 N3 -28(21)
C23 N4 C24 C25 -89.3(4)
C18 N4 C24 C25 90.6(4)
N4 C24 C25 C26 175.6(4)
